data_7242213
loop_
_publ_author_name
'Hyodo, Tadashi'
'Tominaga, Masahide'
'Yamaguchi, Kentaro'

_publ_section_title
;
 Guest-dependent single-crystal-to-single-crystal transformations in
 porous adamantane-bearing macrocycles
;
_journal_issue 7
_journal_name_full CrystEngComm
_journal_page_first 1539
_journal_page_last 1543
_journal_paper_doi 10.1039/D0CE01782E
_journal_volume 23
_journal_year 2021
_chemical_formula_sum 'C56 H50 Br4 N8 O4'
_chemical_formula_weight 1218.68
_space_group_crystal_system monoclinic
_space_group_IT_number 14
_space_group_name_Hall '-P 2ybc'
_space_group_name_H-M_alt 'P 1 21/c 1'
_atom_sites_solution_hydrogens geom
_audit_creation_method SHELXL-2018/3
_audit_update_record
;
2020-07-07 deposited with the CCDC.	2021-01-12 downloaded from the CCDC.
;
_cell_angle_alpha 90
_cell_angle_beta 91.184(6)
_cell_angle_gamma 90
_cell_formula_units_Z 2
_cell_length_a 7.6814(17)
_cell_length_b 14.159(3)
_cell_length_c 22.547(5)
_cell_measurement_reflns_used 9742
_cell_measurement_temperature 100(2)
_cell_measurement_theta_max 78.44
_cell_measurement_theta_min 3.61
_cell_volume 2451.7(9)
_computing_cell_refinement 'SAINT (Bruker AXS, 2015)'
_computing_data_collection 'APEX3 (Bruker AXS, 2015)'
_computing_data_reduction 'SAINT (Bruker AXS, 2015)'
_computing_molecular_graphics 'ORTEP-3 for Windows (Farrugia, 1997)'
_computing_publication_material 'SHELXLE (H\"ubschle et al., 2011)'
_computing_structure_refinement 'SHELXL-2018/3 (Sheldrick, 2018)'
_computing_structure_solution 'SHELXT 2014/5 (Sheldrick, 2015)'
_diffrn_ambient_temperature 100(2)
_diffrn_detector_area_resol_mean 10.24
_diffrn_measured_fraction_theta_full 0.998
_diffrn_measured_fraction_theta_max 0.970
_diffrn_measurement_device_type 'BrukerD8 goniometer'
_diffrn_measurement_method 'omega and phi scans'
_diffrn_radiation_type CuK\a
_diffrn_radiation_wavelength 1.54178
_diffrn_reflns_av_R_equivalents 0.0373
_diffrn_reflns_av_unetI/netI 0.0202
_diffrn_reflns_Laue_measured_fraction_full 0.998
_diffrn_reflns_Laue_measured_fraction_max 0.970
_diffrn_reflns_limit_h_max 9
_diffrn_reflns_limit_h_min -9
_diffrn_reflns_limit_k_max 17
_diffrn_reflns_limit_k_min -17
_diffrn_reflns_limit_l_max 27
_diffrn_reflns_limit_l_min -28
_diffrn_reflns_number 35606
_diffrn_reflns_point_group_measured_fraction_full 0.998
_diffrn_reflns_point_group_measured_fraction_max 0.970
_diffrn_reflns_theta_full 67.679
_diffrn_reflns_theta_max 79.994
_diffrn_reflns_theta_min 3.922
_diffrn_source 'rotating-anode X-ray tube'
_exptl_absorpt_coefficient_mu 4.476
_exptl_absorpt_correction_T_max 0.7643
_exptl_absorpt_correction_T_min 0.6619
_exptl_absorpt_correction_type empirical
_exptl_absorpt_process_details 'SADABS Sheldrick 1996'
_exptl_crystal_colour pink
_exptl_crystal_density_diffrn 1.651
_exptl_crystal_description prismatic
_exptl_crystal_F_000 1228
_exptl_crystal_size_max 0.100
_exptl_crystal_size_mid 0.080
_exptl_crystal_size_min 0.080
_refine_diff_density_max 0.691
_refine_diff_density_min -0.641
_refine_diff_density_rms 0.068
_refine_ls_extinction_method none
_refine_ls_goodness_of_fit_ref 1.013
_refine_ls_hydrogen_treatment constr
_refine_ls_matrix_type full
_refine_ls_number_parameters 373
_refine_ls_number_reflns 5198
_refine_ls_number_restraints 10
_refine_ls_restrained_S_all 1.046
_refine_ls_R_factor_all 0.0311
_refine_ls_R_factor_gt 0.0297
_refine_ls_shift/su_max 0.001
_refine_ls_shift/su_mean 0.000
_refine_ls_structure_factor_coef Fsqd
_refine_ls_weighting_details 'w=1/[\s^2^(Fo^2^)+(0.0499P)^2^+2.1550P] where P=(Fo^2^+2Fc^2^)/3'
_refine_ls_weighting_scheme calc
_refine_ls_wR_factor_gt 0.0849
_refine_ls_wR_factor_ref 0.0859
_reflns_Friedel_coverage 0.000
_reflns_number_gt 4945
_reflns_number_total 5198
_reflns_threshold_expression 'I > 2\s(I)'
_cod_data_source_file d0ce01782e2.cif
_cod_data_source_block 1e
_cod_depositor_comments 'Adding full bibliography for 7242212--7242215.cif.'
_cod_original_cell_volume 2451.6(9)
_cod_original_sg_symbol_H-M 'P 21/c'
_cod_database_code 7242213
_shelx_shelxl_version_number 2018/3
_shelx_space_group_comment
;
The symmetry employed for this shelxl refinement is uniquely defined
by the following loop, which should always be used as a source of
symmetry information in preference to the above space-group names.
They are only intended as comments.
;
_shelx_estimated_absorpt_t_min 0.663
_shelx_estimated_absorpt_t_max 0.716

loop_
_space_group_symop_operation_xyz
'x, y, z'
'-x, y+1/2, -z+1/2'
'-x, -y, -z'
'x, -y-1/2, z-1/2'

loop_
_atom_site_label
_atom_site_type_symbol
_atom_site_fract_x
_atom_site_fract_y
_atom_site_fract_z
_atom_site_U_iso_or_equiv
_atom_site_adp_type
_atom_site_occupancy
_atom_site_site_symmetry_order
_atom_site_calc_flag
_atom_site_refinement_flags_posn
_atom_site_refinement_flags_adp
_atom_site_refinement_flags_occupancy
_atom_site_disorder_assembly
_atom_site_disorder_group
C1A C 0.7199(15) 0.5729(11) 0.4855(5) 0.112(4) Uani 0.500(0) 1 d D . P A -1
C2A C 0.875(2) 0.6140(13) 0.4880(5) 0.214(15) Uani 0.500(0) 1 d D . P A -1
H2A H 0.876747 0.680929 0.484918 0.256 Uiso 0.500(0) 1 calc R U P A -1
C3A C 1.029(2) 0.5710(8) 0.4945(6) 0.25(2) Uani 0.500(0) 1 d D . P A -1
H3A H 1.136371 0.604577 0.495407 0.303 Uiso 0.500(0) 1 calc R U P A -1
C4A C 1.021(3) 0.4770(7) 0.4994(7) 0.105(4) Uani 0.500(0) 1 d D . P A -1
H4A H 1.128950 0.444446 0.501744 0.126 Uiso 0.500(0) 1 calc R U P A -1
C5A C 0.880(2) 0.4245(6) 0.5015(5) 0.090(4) Uani 0.500(0) 1 d . . P A -1
H5A H 0.882415 0.358027 0.507251 0.108 Uiso 0.500(0) 1 calc R U P A -1
C6A C 0.7219(15) 0.4781(10) 0.4943(4) 0.108(4) Uani 0.500(0) 1 d D . P A -1
H6A H 0.613911 0.445594 0.495612 0.130 Uiso 0.500(0) 1 calc R U P A -1
C7A C 0.5332(15) 0.5909(12) 0.4554(8) 0.204(10) Uani 0.500(0) 1 d D . P A -1
H7AA H 0.510204 0.658661 0.447583 0.244 Uiso 0.500(0) 1 calc R U P A -1
H7AB H 0.514363 0.553679 0.418652 0.244 Uiso 0.500(0) 1 calc R U P A -1
C8A C 0.4402(16) 0.5563(15) 0.5026(7) 0.175(8) Uani 0.500(0) 1 d D . P A -1
H8AA H 0.322563 0.583179 0.501512 0.263 Uiso 0.500(0) 1 calc R U P A -1
H8AB H 0.499242 0.573998 0.539946 0.263 Uiso 0.500(0) 1 calc R U P A -1
H8AC H 0.432920 0.487379 0.499869 0.263 Uiso 0.500(0) 1 calc R U P A -1
C1 C 0.3400(3) 0.88774(14) 0.39114(9) 0.0261(4) Uani 1 1 d . . . . .
C2 C 0.5408(3) 0.81158(13) 0.32997(9) 0.0244(4) Uani 1 1 d . . . . .
C3 C 0.6838(3) 0.79438(14) 0.36684(9) 0.0252(4) Uani 1 1 d . . . . .
C4 C 0.8002(3) 0.72290(14) 0.35361(9) 0.0264(4) Uani 1 1 d . . . . .
H4 H 0.895647 0.710464 0.379941 0.032 Uiso 1 1 calc R U . . .
C5 C 0.7791(3) 0.66892(13) 0.30205(9) 0.0247(4) Uani 1 1 d . . . . .
C6 C 0.6355(3) 0.68892(14) 0.26494(9) 0.0279(4) Uani 1 1 d . . . . .
H6 H 0.618701 0.653750 0.229396 0.034 Uiso 1 1 calc R U . . .
C7 C 0.5169(3) 0.75935(15) 0.27908(10) 0.0294(4) Uani 1 1 d . . . . .
H7 H 0.419494 0.771300 0.253539 0.035 Uiso 1 1 calc R U . . .
C8 C 0.9107(3) 0.59161(13) 0.28798(9) 0.0267(4) Uani 1 1 d . . . . .
C9 C 1.0985(3) 0.62730(15) 0.29950(13) 0.0375(5) Uani 1 1 d . . . . .
H9A H 1.121372 0.682625 0.273959 0.045 Uiso 1 1 calc R U . . .
H9AB H 1.112638 0.647240 0.341406 0.045 Uiso 1 1 calc R U . . .
C10 C 1.2283(3) 0.54857(16) 0.28609(13) 0.0409(6) Uani 1 1 d . . . . .
H10 H 1.349331 0.572411 0.293572 0.049 Uiso 1 1 calc R U . . .
C11 C 1.2085(4) 0.51879(18) 0.22091(13) 0.0500(7) Uani 1 1 d . . . . .
H11A H 1.229930 0.573631 0.194820 0.060 Uiso 1 1 calc R U . . .
H11B H 1.294802 0.469183 0.211846 0.060 Uiso 1 1 calc R U . . .
C12 C 1.0253(4) 0.48130(16) 0.20966(10) 0.0401(6) Uani 1 1 d . . . . .
H12 H 1.012449 0.461661 0.167187 0.048 Uiso 1 1 calc R U . . .
C13 C 0.8915(3) 0.55870(16) 0.22274(10) 0.0361(5) Uani 1 1 d . . . . .
H13A H 0.772427 0.534007 0.215385 0.043 Uiso 1 1 calc R U . . .
H13B H 0.909356 0.613029 0.195902 0.043 Uiso 1 1 calc R U . . .
C14 C 0.8799(3) 0.50504(13) 0.32819(9) 0.0229(4) Uani 1 1 d . . . . .
H14A H 0.759785 0.481514 0.321459 0.027 Uiso 1 1 calc R U . . .
H14B H 0.891950 0.524389 0.370272 0.027 Uiso 1 1 calc R U . . .
C15 C 1.1959(3) 0.46334(15) 0.32625(11) 0.0324(5) Uani 1 1 d . . . . .
H15A H 1.210938 0.482352 0.368293 0.039 Uiso 1 1 calc R U . . .
H15B H 1.281972 0.413278 0.317932 0.039 Uiso 1 1 calc R U . . .
C16 C 0.9913(3) 0.39602(15) 0.24962(10) 0.0314(4) Uani 1 1 d . . . . .
H16A H 1.075124 0.345090 0.240718 0.038 Uiso 1 1 calc R U . . .
H16B H 0.872314 0.371662 0.241637 0.038 Uiso 1 1 calc R U . . .
C17 C 0.1908(3) 0.89395(14) 0.48901(9) 0.0253(4) Uani 1 1 d . . . . .
C18 C 0.0928(3) 0.82055(14) 0.57540(9) 0.0264(4) Uani 1 1 d . . . . .
C19 C 0.2270(3) 0.77441(15) 0.60501(9) 0.0270(4) Uani 1 1 d . . . . .
C20 C 0.1943(3) 0.69537(14) 0.63948(9) 0.0267(4) Uani 1 1 d . . . . .
H20 H 0.288389 0.663777 0.659001 0.032 Uiso 1 1 calc R U . . .
C21 C 0.0249(3) 0.66179(14) 0.64579(9) 0.0241(4) Uani 1 1 d . . . . .
C22 C -0.1087(3) 0.71108(16) 0.61671(10) 0.0327(5) Uani 1 1 d . . . . .
H22 H -0.225408 0.690205 0.620592 0.039 Uiso 1 1 calc R U . . .
C23 C -0.0750(3) 0.79038(17) 0.58200(10) 0.0336(5) Uani 1 1 d . . . . .
H23 H -0.168369 0.823349 0.563014 0.040 Uiso 1 1 calc R U . . .
C24 C -0.0106(3) 0.57544(13) 0.68431(9) 0.0242(4) Uani 1 1 d . . . . .
Br1 Br 0.72857(3) 0.87238(2) 0.43401(2) 0.03306(9) Uani 1 1 d . . . . .
N1 N 0.3015(2) 0.97403(12) 0.41157(8) 0.0288(4) Uani 1 1 d . . . . .
N2 N 0.2910(2) 0.80565(13) 0.41326(8) 0.0303(4) Uani 1 1 d . . . . .
N3 N 0.2115(2) 0.80903(12) 0.46541(8) 0.0295(4) Uani 1 1 d . . . . .
N4 N 0.2250(2) 0.97740(12) 0.46316(8) 0.0277(4) Uani 1 1 d . . . . .
O1 O 0.42859(19) 0.88837(10) 0.34008(7) 0.0286(3) Uani 1 1 d . . . . .
O2 O 0.1222(2) 0.90310(10) 0.54292(7) 0.0292(3) Uani 1 1 d . . . . .
Br2A Br 0.4527(2) 0.82513(13) 0.60032(6) 0.0321(3) Uani 0.775(16) 1 d . . P B 1
Br2B Br 0.4684(10) 0.8056(12) 0.5917(7) 0.0582(18) Uani 0.225(16) 1 d . . P B 2

loop_
_atom_site_aniso_label
_atom_site_aniso_U_11
_atom_site_aniso_U_22
_atom_site_aniso_U_33
_atom_site_aniso_U_23
_atom_site_aniso_U_13
_atom_site_aniso_U_12
C1A 0.145(11) 0.120(10) 0.072(6) -0.031(7) 0.020(7) 0.002(8)
C2A 0.45(5) 0.138(14) 0.048(7) -0.023(7) -0.035(15) 0.04(2)
C3A 0.47(5) 0.24(3) 0.042(6) -0.021(9) 0.033(13) -0.31(3)
C4A 0.176(16) 0.099(14) 0.041(4) -0.013(9) -0.004(6) 0.021(12)
C5A 0.173(12) 0.033(4) 0.065(6) -0.007(3) 0.036(7) -0.013(6)
C6A 0.098(7) 0.161(12) 0.066(5) -0.018(7) 0.035(5) -0.021(8)
C7A 0.112(10) 0.179(15) 0.32(3) 0.142(17) 0.104(14) 0.046(10)
C8A 0.096(9) 0.27(2) 0.158(13) 0.033(15) 0.049(9) 0.014(11)
C1 0.0234(9) 0.0261(9) 0.0292(10) 0.0032(8) 0.0065(8) 0.0032(7)
C2 0.0254(9) 0.0199(9) 0.0284(10) 0.0017(7) 0.0097(7) 0.0019(7)
C3 0.0297(10) 0.0225(9) 0.0238(9) -0.0004(7) 0.0072(7) 0.0012(7)
C4 0.0287(10) 0.0239(9) 0.0268(10) 0.0015(8) 0.0056(8) 0.0038(8)
C5 0.0288(10) 0.0177(8) 0.0278(10) 0.0019(7) 0.0098(8) -0.0011(7)
C6 0.0294(10) 0.0248(10) 0.0299(10) -0.0045(8) 0.0061(8) -0.0042(8)
C7 0.0254(10) 0.0297(10) 0.0331(11) 0.0006(8) 0.0036(8) -0.0016(8)
C8 0.0309(10) 0.0175(9) 0.0321(10) 0.0009(7) 0.0118(8) 0.0010(7)
C9 0.0316(11) 0.0198(10) 0.0619(16) 0.0009(9) 0.0173(11) -0.0008(8)
C10 0.0302(11) 0.0220(10) 0.0715(17) 0.0035(10) 0.0224(11) -0.0007(8)
C11 0.0605(17) 0.0291(12) 0.0621(17) 0.0142(11) 0.0420(14) 0.0129(11)
C12 0.0619(16) 0.0290(11) 0.0301(11) 0.0025(9) 0.0190(10) 0.0131(11)
C13 0.0553(14) 0.0259(10) 0.0277(11) 0.0052(8) 0.0153(10) 0.0103(10)
C14 0.0251(9) 0.0188(8) 0.0249(9) -0.0012(7) 0.0061(7) 0.0000(7)
C15 0.0261(10) 0.0221(9) 0.0494(13) 0.0008(9) 0.0095(9) -0.0002(8)
C16 0.0444(12) 0.0214(9) 0.0287(10) -0.0009(8) 0.0109(9) 0.0060(8)
C17 0.0221(9) 0.0224(9) 0.0316(10) 0.0027(8) 0.0071(7) 0.0031(7)
C18 0.0300(10) 0.0210(9) 0.0287(10) 0.0029(7) 0.0104(8) 0.0042(7)
C19 0.0252(9) 0.0254(10) 0.0307(10) 0.0022(8) 0.0063(8) -0.0017(7)
C20 0.0244(10) 0.0252(9) 0.0307(10) 0.0038(8) 0.0037(8) 0.0016(7)
C21 0.0271(10) 0.0204(9) 0.0251(9) -0.0006(7) 0.0066(7) 0.0010(7)
C22 0.0227(10) 0.0340(11) 0.0416(12) 0.0084(9) 0.0079(8) 0.0020(8)
C23 0.0262(10) 0.0362(11) 0.0388(12) 0.0127(9) 0.0087(8) 0.0089(9)
C24 0.0256(9) 0.0177(8) 0.0296(10) 0.0002(7) 0.0073(7) 0.0001(7)
Br1 0.03594(14) 0.03381(14) 0.02949(13) -0.00850(8) 0.00200(9) 0.00732(9)
N1 0.0285(9) 0.0253(8) 0.0331(9) 0.0042(7) 0.0089(7) 0.0027(7)
N2 0.0321(9) 0.0244(8) 0.0348(10) 0.0005(7) 0.0110(7) 0.0004(7)
N3 0.0316(9) 0.0232(8) 0.0342(9) 0.0011(7) 0.0127(7) 0.0010(7)
N4 0.0294(9) 0.0215(8) 0.0326(9) 0.0023(7) 0.0086(7) 0.0040(6)
O1 0.0302(7) 0.0262(7) 0.0299(7) 0.0052(6) 0.0113(6) 0.0070(6)
O2 0.0353(8) 0.0216(7) 0.0313(7) 0.0057(6) 0.0145(6) 0.0068(6)
Br2A 0.0231(4) 0.0353(4) 0.0383(6) 0.0071(4) 0.00638(19) -0.0047(3)
Br2B 0.0249(11) 0.057(3) 0.092(4) 0.041(3) 0.0040(19) -0.0019(18)

loop_
_atom_type_symbol
_atom_type_description
_atom_type_scat_dispersion_real
_atom_type_scat_dispersion_imag
_atom_type_scat_source
C C 0.0181 0.0091 'International Tables Vol C Tables 4.2.6.8 and 6.1.1.4'
H H 0.0000 0.0000 'International Tables Vol C Tables 4.2.6.8 and 6.1.1.4'
Br Br -0.6763 1.2805 'International Tables Vol C Tables 4.2.6.8 and 6.1.1.4'
N N 0.0311 0.0180 'International Tables Vol C Tables 4.2.6.8 and 6.1.1.4'
O O 0.0492 0.0322 'International Tables Vol C Tables 4.2.6.8 and 6.1.1.4'

loop_
_geom_angle_atom_site_label_1
_geom_angle_atom_site_label_2
_geom_angle_atom_site_label_3
_geom_angle
_geom_angle_site_symmetry_1
_geom_angle_site_symmetry_3
_geom_angle_publ_flag
C2A C1A C6A 114.8(14) . . ?
C2A C1A C7A 138.3(15) . . ?
C6A C1A C7A 103.2(10) . . ?
C1A C2A C3A 126.7(18) . . ?
C1A C2A H2A 116.6 . . ?
C3A C2A H2A 116.6 . . ?
C2A C3A C4A 114.7(17) . . ?
C2A C3A H3A 122.6 . . ?
C4A C3A H3A 122.6 . . ?
C5A C4A C3A 127.4(19) . . ?
C5A C4A H4A 116.3 . . ?
C3A C4A H4A 116.3 . . ?
C4A C5A C6A 113.0(10) . . ?
C4A C5A H5A 123.5 . . ?
C6A C5A H5A 123.5 . . ?
C1A C6A C5A 123.1(12) . . ?
C1A C6A H6A 118.5 . . ?
C5A C6A H6A 118.5 . . ?
C8A C7A C1A 95.1(11) . . ?
C8A C7A H7AA 112.7 . . ?
C1A C7A H7AA 112.7 . . ?
C8A C7A H7AB 112.7 . . ?
C1A C7A H7AB 112.7 . . ?
H7AA C7A H7AB 110.2 . . ?
C7A C8A H8AA 109.5 . . ?
C7A C8A H8AB 109.5 . . ?
H8AA C8A H8AB 109.5 . . ?
C7A C8A H8AC 109.5 . . ?
H8AA C8A H8AC 109.5 . . ?
H8AB C8A H8AC 109.5 . . ?
N2 C1 N1 127.22(19) . . ?
N2 C1 O1 118.69(18) . . ?
N1 C1 O1 113.93(17) . . ?
C7 C2 C3 119.78(18) . . ?
C7 C2 O1 118.62(18) . . ?
C3 C2 O1 121.25(18) . . ?
C2 C3 C4 120.40(19) . . ?
C2 C3 Br1 120.28(15) . . ?
C4 C3 Br1 119.25(16) . . ?
C3 C4 C5 120.88(19) . . ?
C3 C4 H4 119.6 . . ?
C5 C4 H4 119.6 . . ?
C4 C5 C6 117.61(18) . . ?
C4 C5 C8 119.88(19) . . ?
C6 C5 C8 122.51(18) . . ?
C7 C6 C5 121.28(19) . . ?
C7 C6 H6 119.4 . . ?
C5 C6 H6 119.4 . . ?
C2 C7 C6 120.0(2) . . ?
C2 C7 H7 120.0 . . ?
C6 C7 H7 120.0 . . ?
C5 C8 C9 110.51(16) . . ?
C5 C8 C14 109.64(16) . . ?
C9 C8 C14 108.33(18) . . ?
C5 C8 C13 111.25(18) . . ?
C9 C8 C13 109.20(19) . . ?
C14 C8 C13 107.83(16) . . ?
C10 C9 C8 109.78(18) . . ?
C10 C9 H9A 109.7 . . ?
C8 C9 H9A 109.7 . . ?
C10 C9 H9AB 109.7 . . ?
C8 C9 H9AB 109.7 . . ?
H9A C9 H9AB 108.2 . . ?
C9 C10 C15 110.02(19) . . ?
C9 C10 C11 109.7(2) . . ?
C15 C10 C11 109.6(2) . . ?
C9 C10 H10 109.2 . . ?
C15 C10 H10 109.2 . . ?
C11 C10 H10 109.2 . . ?
C12 C11 C10 109.22(19) . . ?
C12 C11 H11A 109.8 . . ?
C10 C11 H11A 109.8 . . ?
C12 C11 H11B 109.8 . . ?
C10 C11 H11B 109.8 . . ?
H11A C11 H11B 108.3 . . ?
C11 C12 C16 110.2(2) . . ?
C11 C12 C13 109.9(2) . . ?
C16 C12 C13 109.07(18) . . ?
C11 C12 H12 109.2 . . ?
C16 C12 H12 109.2 . . ?
C13 C12 H12 109.2 . . ?
C12 C13 C8 110.28(19) . . ?
C12 C13 H13A 109.6 . . ?
C8 C13 H13A 109.6 . . ?
C12 C13 H13B 109.6 . . ?
C8 C13 H13B 109.6 . . ?
H13A C13 H13B 108.1 . . ?
C8 C14 C24 111.66(15) . 3_666 ?
C8 C14 H14A 109.3 . . ?
C24 C14 H14A 109.3 3_666 . ?
C8 C14 H14B 109.3 . . ?
C24 C14 H14B 109.3 3_666 . ?
H14A C14 H14B 107.9 . . ?
C10 C15 C24 110.53(19) . 3_666 ?
C10 C15 H15A 109.5 . . ?
C24 C15 H15A 109.5 3_666 . ?
C10 C15 H15B 109.5 . . ?
C24 C15 H15B 109.5 3_666 . ?
H15A C15 H15B 108.1 . . ?
C12 C16 C24 110.26(18) . 3_666 ?
C12 C16 H16A 109.6 . . ?
C24 C16 H16A 109.6 3_666 . ?
C12 C16 H16B 109.6 . . ?
C24 C16 H16B 109.6 3_666 . ?
H16A C16 H16B 108.1 . . ?
N3 C17 O2 120.25(18) . . ?
N3 C17 N4 126.62(19) . . ?
O2 C17 N4 113.06(17) . . ?
C23 C18 C19 119.67(19) . . ?
C23 C18 O2 118.65(18) . . ?
C19 C18 O2 121.42(19) . . ?
C18 C19 C20 120.68(19) . . ?
C18 C19 Br2A 118.14(16) . . ?
C20 C19 Br2A 121.10(17) . . ?
C18 C19 Br2B 121.7(3) . . ?
C20 C19 Br2B 117.1(3) . . ?
C19 C20 C21 120.76(19) . . ?
C19 C20 H20 119.6 . . ?
C21 C20 H20 119.6 . . ?
C22 C21 C20 117.42(19) . . ?
C22 C21 C24 122.02(18) . . ?
C20 C21 C24 120.55(18) . . ?
C21 C22 C23 121.6(2) . . ?
C21 C22 H22 119.2 . . ?
C23 C22 H22 119.2 . . ?
C18 C23 C22 119.8(2) . . ?
C18 C23 H23 120.1 . . ?
C22 C23 H23 120.1 . . ?
C21 C24 C15 111.89(17) . 3_666 ?
C21 C24 C16 108.89(16) . 3_666 ?
C15 C24 C16 108.16(17) 3_666 3_666 ?
C21 C24 C14 111.20(16) . 3_666 ?
C15 C24 C14 108.06(16) 3_666 3_666 ?
C16 C24 C14 108.54(16) 3_666 3_666 ?
N4 N1 C1 116.27(17) . . ?
C1 N2 N3 116.04(17) . . ?
C17 N3 N2 116.49(17) . . ?
N1 N4 C17 116.50(17) . . ?
C1 O1 C2 116.99(15) . . ?
C17 O2 C18 117.64(16) . . ?

loop_
_geom_bond_atom_site_label_1
_geom_bond_atom_site_label_2
_geom_bond_distance
_geom_bond_site_symmetry_2
_geom_bond_publ_flag
C1A C2A 1.326(10) . ?
C1A C6A 1.357(18) . ?
C1A C7A 1.595(9) . ?
C2A C3A 1.338(10) . ?
C2A H2A 0.9500 . ?
C3A C4A 1.338(9) . ?
C3A H3A 0.9500 . ?
C4A C5A 1.31(3) . ?
C4A H4A 0.9500 . ?
C5A C6A 1.439(17) . ?
C5A H5A 0.9500 . ?
C6A H6A 0.9500 . ?
C7A C8A 1.384(18) . ?
C7A H7AA 0.9900 . ?
C7A H7AB 0.9900 . ?
C8A H8AA 0.9800 . ?
C8A H8AB 0.9800 . ?
C8A H8AC 0.9800 . ?
C1 N2 1.322(3) . ?
C1 N1 1.341(3) . ?
C1 O1 1.350(3) . ?
C2 C7 1.374(3) . ?
C2 C3 1.386(3) . ?
C2 O1 1.409(2) . ?
C3 C4 1.387(3) . ?
C3 Br1 1.900(2) . ?
C4 C5 1.398(3) . ?
C4 H4 0.9500 . ?
C5 C6 1.399(3) . ?
C5 C8 1.528(3) . ?
C6 C7 1.392(3) . ?
C6 H6 0.9500 . ?
C7 H7 0.9500 . ?
C8 C9 1.545(3) . ?
C8 C14 1.546(3) . ?
C8 C13 1.547(3) . ?
C9 C10 1.530(3) . ?
C9 H9A 0.9900 . ?
C9 H9AB 0.9900 . ?
C10 C15 1.532(3) . ?
C10 C11 1.533(4) . ?
C10 H10 1.0000 . ?
C11 C12 1.521(4) . ?
C11 H11A 0.9900 . ?
C11 H11B 0.9900 . ?
C12 C16 1.532(3) . ?
C12 C13 1.535(3) . ?
C12 H12 1.0000 . ?
C13 H13A 0.9900 . ?
C13 H13B 0.9900 . ?
C14 C24 1.548(3) 3_666 ?
C14 H14A 0.9900 . ?
C14 H14B 0.9900 . ?
C15 C24 1.539(3) 3_666 ?
C15 H15A 0.9900 . ?
C15 H15B 0.9900 . ?
C16 C24 1.548(3) 3_666 ?
C16 H16A 0.9900 . ?
C16 H16B 0.9900 . ?
C17 N3 1.326(3) . ?
C17 O2 1.341(2) . ?
C17 N4 1.346(3) . ?
C18 C23 1.369(3) . ?
C18 C19 1.381(3) . ?
C18 O2 1.400(2) . ?
C19 C20 1.388(3) . ?
C19 Br2A 1.881(3) . ?
C19 Br2B 1.935(8) . ?
C20 C21 1.396(3) . ?
C20 H20 0.9500 . ?
C21 C22 1.393(3) . ?
C21 C24 1.527(3) . ?
C22 C23 1.396(3) . ?
C22 H22 0.9500 . ?
C23 H23 0.9500 . ?
N1 N4 1.315(3) . ?
N2 N3 1.337(3) . ?

loop_
_geom_torsion_atom_site_label_1
_geom_torsion_atom_site_label_2
_geom_torsion_atom_site_label_3
_geom_torsion_atom_site_label_4
_geom_torsion
_geom_torsion_site_symmetry_1
_geom_torsion_site_symmetry_2
_geom_torsion_site_symmetry_3
_geom_torsion_site_symmetry_4
_geom_torsion_publ_flag
C6A C1A C2A C3A 4.4(14) . . . . ?
C7A C1A C2A C3A -149.5(18) . . . . ?
C1A C2A C3A C4A -0.8(17) . . . . ?
C2A C3A C4A C5A -4(2) . . . . ?
C3A C4A C5A C6A 3(2) . . . . ?
C2A C1A C6A C5A -4.2(14) . . . . ?
C7A C1A C6A C5A 158.3(11) . . . . ?
C4A C5A C6A C1A 0.6(15) . . . . ?
C2A C1A C7A C8A -143.7(17) . . . . ?
C6A C1A C7A C8A 60.5(15) . . . . ?
C7 C2 C3 C4 -1.9(3) . . . . ?
O1 C2 C3 C4 -175.02(18) . . . . ?
C7 C2 C3 Br1 175.05(15) . . . . ?
O1 C2 C3 Br1 2.0(3) . . . . ?
C2 C3 C4 C5 2.1(3) . . . . ?
Br1 C3 C4 C5 -174.94(15) . . . . ?
C3 C4 C5 C6 -0.8(3) . . . . ?
C3 C4 C5 C8 179.03(18) . . . . ?
C4 C5 C6 C7 -0.7(3) . . . . ?
C8 C5 C6 C7 179.55(18) . . . . ?
C3 C2 C7 C6 0.5(3) . . . . ?
O1 C2 C7 C6 173.77(18) . . . . ?
C5 C6 C7 C2 0.8(3) . . . . ?
C4 C5 C8 C9 -43.9(3) . . . . ?
C6 C5 C8 C9 135.9(2) . . . . ?
C4 C5 C8 C14 75.5(2) . . . . ?
C6 C5 C8 C14 -104.8(2) . . . . ?
C4 C5 C8 C13 -165.37(18) . . . . ?
C6 C5 C8 C13 14.4(3) . . . . ?
C5 C8 C9 C10 179.14(19) . . . . ?
C14 C8 C9 C10 59.0(2) . . . . ?
C13 C8 C9 C10 -58.2(2) . . . . ?
C8 C9 C10 C15 -60.4(3) . . . . ?
C8 C9 C10 C11 60.3(2) . . . . ?
C9 C10 C11 C12 -61.2(2) . . . . ?
C15 C10 C11 C12 59.8(2) . . . . ?
C10 C11 C12 C16 -59.8(2) . . . . ?
C10 C11 C12 C13 60.4(2) . . . . ?
C11 C12 C13 C8 -59.2(2) . . . . ?
C16 C12 C13 C8 61.7(3) . . . . ?
C5 C8 C13 C12 179.87(18) . . . . ?
C9 C8 C13 C12 57.6(2) . . . . ?
C14 C8 C13 C12 -59.9(2) . . . . ?
C5 C8 C14 C24 -179.92(16) . . . 3_666 ?
C9 C8 C14 C24 -59.2(2) . . . 3_666 ?
C13 C8 C14 C24 58.8(2) . . . 3_666 ?
C9 C10 C15 C24 60.5(3) . . . 3_666 ?
C11 C10 C15 C24 -60.3(2) . . . 3_666 ?
C11 C12 C16 C24 59.9(2) . . . 3_666 ?
C13 C12 C16 C24 -60.7(3) . . . 3_666 ?
C23 C18 C19 C20 2.7(3) . . . . ?
O2 C18 C19 C20 176.69(18) . . . . ?
C23 C18 C19 Br2A -174.38(18) . . . . ?
O2 C18 C19 Br2A -0.4(3) . . . . ?
C23 C18 C19 Br2B 173.9(8) . . . . ?
O2 C18 C19 Br2B -12.0(8) . . . . ?
C18 C19 C20 C21 -1.1(3) . . . . ?
Br2A C19 C20 C21 175.84(16) . . . . ?
Br2B C19 C20 C21 -172.8(7) . . . . ?
C19 C20 C21 C22 -0.6(3) . . . . ?
C19 C20 C21 C24 -179.33(19) . . . . ?
C20 C21 C22 C23 0.7(3) . . . . ?
C24 C21 C22 C23 179.5(2) . . . . ?
C19 C18 C23 C22 -2.5(3) . . . . ?
O2 C18 C23 C22 -176.7(2) . . . . ?
C21 C22 C23 C18 0.8(4) . . . . ?
C22 C21 C24 C15 14.7(3) . . . 3_666 ?
C20 C21 C24 C15 -166.62(19) . . . 3_666 ?
C22 C21 C24 C16 -104.8(2) . . . 3_666 ?
C20 C21 C24 C16 73.9(2) . . . 3_666 ?
C22 C21 C24 C14 135.6(2) . . . 3_666 ?
C20 C21 C24 C14 -45.7(3) . . . 3_666 ?
N2 C1 N1 N4 9.0(3) . . . . ?
O1 C1 N1 N4 -175.80(17) . . . . ?
N1 C1 N2 N3 -8.3(3) . . . . ?
O1 C1 N2 N3 176.72(18) . . . . ?
O2 C17 N3 N2 -175.85(18) . . . . ?
N4 C17 N3 N2 7.4(3) . . . . ?
C1 N2 N3 C17 0.0(3) . . . . ?
C1 N1 N4 C17 -1.3(3) . . . . ?
N3 C17 N4 N1 -6.7(3) . . . . ?
O2 C17 N4 N1 176.35(17) . . . . ?
N2 C1 O1 C2 -33.0(3) . . . . ?
N1 C1 O1 C2 151.32(18) . . . . ?
C7 C2 O1 C1 123.4(2) . . . . ?
C3 C2 O1 C1 -63.4(3) . . . . ?
N3 C17 O2 C18 7.2(3) . . . . ?
N4 C17 O2 C18 -175.70(18) . . . . ?
C23 C18 O2 C17 -107.6(2) . . . . ?
C19 C18 O2 C17 78.3(3) . . . . ?
